data_7017911
loop_
_publ_author_name
'McCarty, W. Jeffrey'
'Yang, Xiaoping'
'DePue Anderson, Lauren J'
'Jones, Richard A.'

_publ_section_title
;
 Dinuclear Rh(II) pyrazolates as CVD precursors for rhodium thin films.
;
_journal_issue 1
_journal_name_full 'Dalton transactions (Cambridge, England : 2003)'
_journal_page_first 173
_journal_page_last 179
_journal_paper_doi 10.1039/c1dt11649e
_journal_volume 41
_journal_year 2012
_chemical_formula_moiety 'C32 H40 F12 N8 Rh2'
_chemical_formula_sum 'C32 H40 F12 N8 Rh2'
_chemical_formula_weight 970.54
_chemical_name_common
;Dirhodium(ii) tetrakis(3-(trifluoromethyl), 5-(tert-
butyl)pyrazolate))
;
_space_group_IT_number 88
_symmetry_cell_setting tetragonal
_symmetry_Int_Tables_number 88
_symmetry_space_group_name_Hall '-I 4ad'
_symmetry_space_group_name_H-M 'I 41/a :2'
_atom_sites_solution_hydrogens geom
_atom_sites_solution_primary direct
_atom_sites_solution_secondary difmap
_audit_creation_method SHELXL-97
_cell_angle_alpha 90.00
_cell_angle_beta 90.00
_cell_angle_gamma 90.00
_cell_formula_units_Z 4
_cell_length_a 19.3600(10)
_cell_length_b 19.3600(10)
_cell_length_c 10.1730(5)
_cell_measurement_reflns_used 5592
_cell_measurement_temperature 153(2)
_cell_measurement_theta_max 27.48
_cell_measurement_theta_min 2.91
_cell_volume 3812.9(3)
_computing_cell_refinement 'Collect software, Nonius B.V. 1998'
_computing_data_collection 'Collect software, Nonius B.V. 1998'
_computing_data_reduction
;
DENZO and Scalepack (Otwinoski and Minor, 1997)
;
_computing_molecular_graphics 'Ortep-3 for Windows (Farrugia, 1997)'
_computing_publication_material 'CIFTAB (Sheldrick, 2008)'
_computing_structure_refinement 'XL SHELXTL/PC, Siemens Analytical'
_computing_structure_solution
;
SIR97 - Altomare A., Burla M.C., Camalli M., Cascarano G.L., Giacovazzo C.,
Guagliardi A., Moliterni A.G.G., Polidori G.,Spagna R.
;
_diffrn_ambient_temperature 153(2)
_diffrn_measured_fraction_theta_full 0.997
_diffrn_measured_fraction_theta_max 0.997
_diffrn_measurement_device_type CCD
_diffrn_measurement_method \w-scans
_diffrn_radiation_monochromator graphite
_diffrn_radiation_source 'fine-focus sealed tube'
_diffrn_radiation_type MoK\a
_diffrn_radiation_wavelength 0.71073
_diffrn_reflns_av_R_equivalents 0.0862
_diffrn_reflns_av_sigmaI/netI 0.0736
_diffrn_reflns_limit_h_max 18
_diffrn_reflns_limit_h_min -25
_diffrn_reflns_limit_k_max 24
_diffrn_reflns_limit_k_min -22
_diffrn_reflns_limit_l_max 13
_diffrn_reflns_limit_l_min -13
_diffrn_reflns_number 9981
_diffrn_reflns_theta_full 27.53
_diffrn_reflns_theta_max 27.53
_diffrn_reflns_theta_min 2.26
_exptl_absorpt_coefficient_mu 0.960
_exptl_absorpt_correction_T_max 0.9626
_exptl_absorpt_correction_T_min 0.9272
_exptl_absorpt_correction_type multi-scan
_exptl_absorpt_process_details 'Scalepack (Otwinoski and Minor, 1997)'
_exptl_crystal_colour green
_exptl_crystal_density_diffrn 1.691
_exptl_crystal_density_method 'not measured'
_exptl_crystal_description block
_exptl_crystal_F_000 1944
_exptl_crystal_recrystallization_method 'slow evaporation'
_exptl_crystal_size_max 0.08
_exptl_crystal_size_mid 0.04
_exptl_crystal_size_min 0.04
_refine_diff_density_max 2.067
_refine_diff_density_min -0.778
_refine_diff_density_rms 0.180
_refine_ls_extinction_method none
_refine_ls_goodness_of_fit_ref 1.107
_refine_ls_hydrogen_treatment constr
_refine_ls_matrix_type full
_refine_ls_number_parameters 151
_refine_ls_number_reflns 2188
_refine_ls_number_restraints 66
_refine_ls_restrained_S_all 1.149
_refine_ls_R_factor_all 0.1327
_refine_ls_R_factor_gt 0.0590
_refine_ls_shift/su_max 0.009
_refine_ls_shift/su_mean 0.001
_refine_ls_structure_factor_coef Fsqd
_refine_ls_weighting_details 'calc w=1/[\s^2^(Fo^2^)+(0.0480P)^2^+18.2738P] where P=(Fo^2^+2Fc^2^)/3'
_refine_ls_weighting_scheme calc
_refine_ls_wR_factor_gt 0.1153
_refine_ls_wR_factor_ref 0.1435
_reflns_number_gt 1260
_reflns_number_total 2188
_reflns_threshold_expression >2sigma(I)
_cod_data_source_file c1dt11649e.txt
_cod_data_source_block shelxl4
_cod_original_sg_symbol_H-M 'I 41/a'
_cod_database_code 7017911

loop_
_symmetry_equiv_pos_as_xyz
'x, y, z'
'-x, -y+1/2, z'
'-y+3/4, x+1/4, z+1/4'
'y+1/4, -x+1/4, z+1/4'
'x+1/2, y+1/2, z+1/2'
'-x+1/2, -y+1, z+1/2'
'-y+5/4, x+3/4, z+3/4'
'y+3/4, -x+3/4, z+3/4'
'-x, -y, -z'
'x, y-1/2, -z'
'y-3/4, -x-1/4, -z-1/4'
'-y-1/4, x-1/4, -z-1/4'
'-x+1/2, -y+1/2, -z+1/2'
'x+1/2, y, -z+1/2'
'y-1/4, -x+1/4, -z+1/4'
'-y+1/4, x+1/4, -z+1/4'

loop_
_atom_site_label
_atom_site_type_symbol
_atom_site_fract_x
_atom_site_fract_y
_atom_site_fract_z
_atom_site_U_iso_or_equiv
_atom_site_adp_type
_atom_site_occupancy
_atom_site_symmetry_multiplicity
_atom_site_calc_flag
_atom_site_refinement_flags
_atom_site_disorder_assembly
_atom_site_disorder_group
C2 C 0.8556(3) 0.3399(3) 0.5250(6) 0.0518(16) Uani 1 1 d . A .
C3 C 0.8203(3) 0.3616(3) 0.6339(8) 0.0585(17) Uani 1 1 d . . .
H3 H 0.7797 0.3873 0.6357 0.070 Uiso 1 1 calc R . .
C4 C 0.9124(3) 0.1073(3) 0.5088(7) 0.0526(17) Uani 1 1 d . . .
C5 C 0.9074(4) 0.0935(4) 0.3635(7) 0.065(2) Uani 1 1 d . . .
C6 C 0.8331(4) 0.0757(5) 0.3263(9) 0.109(4) Uani 1 1 d . . .
H6A H 0.8304 0.0676 0.2333 0.163 Uiso 1 1 calc R . .
H6B H 0.8033 0.1134 0.3495 0.163 Uiso 1 1 calc R . .
H6C H 0.8189 0.0349 0.3725 0.163 Uiso 1 1 calc R . .
C7 C 0.9297(6) 0.1556(5) 0.2844(8) 0.113(4) Uani 1 1 d . . .
H7A H 0.9258 0.1455 0.1924 0.169 Uiso 1 1 calc R . .
H7B H 0.9768 0.1667 0.3049 0.169 Uiso 1 1 calc R . .
H7C H 0.9007 0.1943 0.3057 0.169 Uiso 1 1 calc R . .
C8 C 0.9536(4) 0.0330(5) 0.3271(9) 0.090(3) Uani 1 1 d . . .
H8A H 0.9506 0.0247 0.2342 0.135 Uiso 1 1 calc R . .
H8B H 0.9390 -0.0075 0.3739 0.135 Uiso 1 1 calc R . .
H8C H 1.0006 0.0437 0.3500 0.135 Uiso 1 1 calc R . .
N1 N 0.9113(3) 0.3038(3) 0.5603(5) 0.0462(12) Uani 1 1 d . . .
N2 N 0.9475(3) 0.1623(3) 0.5552(5) 0.0463(13) Uani 1 1 d . . .
C1 C 0.8364(4) 0.3506(4) 0.3848(8) 0.069(2) Uani 1 1 d D . .
F1 F 0.8017(4) 0.3006(3) 0.3325(5) 0.091(2) Uani 0.851(11) 1 d PDU A 1
F2 F 0.7996(4) 0.4081(3) 0.3697(7) 0.105(3) Uani 0.851(11) 1 d PDU A 1
F3 F 0.8920(3) 0.3601(5) 0.3103(6) 0.111(3) Uani 0.851(11) 1 d PDU A 1
F1A F 0.7672(8) 0.3486(19) 0.381(4) 0.101(13) Uani 0.149(11) 1 d PDU A 2
F2A F 0.8558(19) 0.2979(12) 0.310(3) 0.094(12) Uani 0.149(11) 1 d PDU A 2
F3A F 0.8543(17) 0.4061(10) 0.324(3) 0.066(10) Uani 0.149(11) 1 d PDU A 2
Rh1 Rh 1.0000 0.2500 0.51154(6) 0.0445(3) Uani 1 2 d S . .

loop_
_atom_site_aniso_label
_atom_site_aniso_U_11
_atom_site_aniso_U_22
_atom_site_aniso_U_33
_atom_site_aniso_U_23
_atom_site_aniso_U_13
_atom_site_aniso_U_12
C2 0.049(4) 0.058(4) 0.048(4) 0.002(3) -0.007(3) 0.002(3)
C3 0.044(4) 0.052(4) 0.079(5) -0.005(4) 0.001(4) 0.000(3)
C4 0.046(4) 0.052(4) 0.060(5) -0.010(3) -0.010(3) 0.007(3)
C5 0.075(5) 0.067(5) 0.054(4) -0.022(4) -0.021(4) 0.010(4)
C6 0.075(6) 0.157(9) 0.095(7) -0.064(6) -0.041(5) 0.036(6)
C7 0.191(11) 0.108(8) 0.039(5) -0.019(5) -0.018(6) 0.017(7)
C8 0.083(6) 0.106(7) 0.082(6) -0.048(5) -0.013(5) 0.024(5)
N1 0.054(3) 0.056(3) 0.029(3) -0.005(2) -0.002(2) 0.002(3)
N2 0.051(3) 0.051(3) 0.036(3) -0.005(2) -0.007(2) -0.001(3)
C1 0.058(5) 0.083(5) 0.067(5) 0.002(5) -0.021(4) 0.009(4)
F1 0.130(5) 0.078(4) 0.066(4) 0.004(3) -0.035(3) -0.033(4)
F2 0.127(5) 0.078(4) 0.111(5) 0.003(3) -0.054(4) 0.026(4)
F3 0.092(4) 0.180(7) 0.061(3) 0.041(4) -0.019(3) -0.009(4)
F1A 0.092(15) 0.115(16) 0.095(15) 0.007(10) -0.002(10) 0.003(10)
F2A 0.106(15) 0.095(15) 0.079(14) -0.004(10) -0.011(10) 0.010(10)
F3A 0.082(13) 0.057(12) 0.060(12) 0.005(9) 0.003(9) -0.012(9)
Rh1 0.0547(5) 0.0539(5) 0.0250(3) 0.000 0.000 0.0037(4)

loop_
_atom_type_symbol
_atom_type_description
_atom_type_scat_dispersion_real
_atom_type_scat_dispersion_imag
_atom_type_scat_source
C C 0.0033 0.0016 'International Tables Vol C Tables 4.2.6.8 and 6.1.1.4'
H H 0.0000 0.0000 'International Tables Vol C Tables 4.2.6.8 and 6.1.1.4'
N N 0.0061 0.0033 'International Tables Vol C Tables 4.2.6.8 and 6.1.1.4'
F F 0.0171 0.0103 'International Tables Vol C Tables 4.2.6.8 and 6.1.1.4'
Rh Rh -1.1178 0.9187 'International Tables Vol C Tables 4.2.6.8 and 6.1.1.4'

loop_
_geom_angle_atom_site_label_1
_geom_angle_atom_site_label_2
_geom_angle_atom_site_label_3
_geom_angle
_geom_angle_site_symmetry_1
_geom_angle_site_symmetry_3
N1 C2 C3 110.3(6) . .
N1 C2 C1 122.2(6) . .
C3 C2 C1 127.5(7) . .
C2 C3 C4 106.1(6) . 15_666
C2 C3 H3 127.0 . .
C4 C3 H3 127.0 15_666 .
N2 C4 C3 107.6(6) . 16_646
N2 C4 C5 121.1(7) . .
C3 C4 C5 131.3(7) 16_646 .
C4 C5 C7 111.3(6) . .
C4 C5 C8 109.7(6) . .
C7 C5 C8 108.3(7) . .
C4 C5 C6 110.2(7) . .
C7 C5 C6 108.5(8) . .
C8 C5 C6 108.7(6) . .
C5 C6 H6A 109.5 . .
C5 C6 H6B 109.5 . .
H6A C6 H6B 109.5 . .
C5 C6 H6C 109.5 . .
H6A C6 H6C 109.5 . .
H6B C6 H6C 109.5 . .
C5 C7 H7A 109.5 . .
C5 C7 H7B 109.5 . .
H7A C7 H7B 109.5 . .
C5 C7 H7C 109.5 . .
H7A C7 H7C 109.5 . .
H7B C7 H7C 109.5 . .
C5 C8 H8A 109.5 . .
C5 C8 H8B 109.5 . .
H8A C8 H8B 109.5 . .
C5 C8 H8C 109.5 . .
H8A C8 H8C 109.5 . .
H8B C8 H8C 109.5 . .
C2 N1 N2 106.9(5) . 15_666
C2 N1 Rh1 150.5(5) . .
N2 N1 Rh1 102.7(4) 15_666 .
C4 N2 N1 109.2(5) . 16_646
C4 N2 Rh1 146.8(5) . .
N1 N2 Rh1 103.9(4) 16_646 .
F3A C1 F1 124.5(15) . .
F3A C1 F3 52.6(13) . .
F1 C1 F3 106.9(7) . .
F3A C1 F2A 106.9(13) . .
F1 C1 F2A 48.3(14) . .
F3 C1 F2A 63.4(14) . .
F3A C1 F2 52.4(14) . .
F1 C1 F2 107.5(6) . .
F3 C1 F2 104.6(7) . .
F2A C1 F2 136.8(16) . .
F3A C1 F1A 106.0(13) . .
F1 C1 F1A 56.4(15) . .
F3 C1 F1A 142.7(17) . .
F2A C1 F1A 104.0(13) . .
F2 C1 F1A 59.0(14) . .
F3A C1 C2 120.7(14) . .
F1 C1 C2 114.8(6) . .
F3 C1 C2 111.3(6) . .
F2A C1 C2 111.8(16) . .
F2 C1 C2 111.1(6) . .
F1A C1 C2 106.0(16) . .
N2 Rh1 N2 154.7(3) 2_755 .
N2 Rh1 N1 86.7(2) 2_755 .
N2 Rh1 N1 87.3(2) . .
N2 Rh1 N1 87.3(2) 2_755 2_755
N2 Rh1 N1 86.7(2) . 2_755
N1 Rh1 N1 152.2(3) . 2_755
N2 Rh1 Rh1 77.35(14) 2_755 15_666
N2 Rh1 Rh1 77.35(14) . 15_666
N1 Rh1 Rh1 76.12(14) . 15_666
N1 Rh1 Rh1 76.12(14) 2_755 15_666

loop_
_geom_bond_atom_site_label_1
_geom_bond_atom_site_label_2
_geom_bond_distance
_geom_bond_site_symmetry_2
C2 N1 1.335(8) .
C2 C3 1.368(9) .
C2 C1 1.488(10) .
C3 C4 1.386(10) 15_666
C3 H3 0.9300 .
C4 N2 1.349(8) .
C4 C3 1.386(10) 16_646
C4 C5 1.505(9) .
C5 C7 1.511(12) .
C5 C8 1.520(10) .
C5 C6 1.526(10) .
C6 H6A 0.9600 .
C6 H6B 0.9600 .
C6 H6C 0.9600 .
C7 H7A 0.9600 .
C7 H7B 0.9600 .
C7 H7C 0.9600 .
C8 H8A 0.9600 .
C8 H8B 0.9600 .
C8 H8C 0.9600 .
N1 N2 1.369(6) 15_666
N1 Rh1 2.068(5) .
N2 N1 1.369(6) 16_646
N2 Rh1 2.028(5) .
C1 F3A 1.289(13) .
C1 F1 1.293(8) .
C1 F3 1.330(8) .
C1 F2A 1.325(14) .
C1 F2 1.332(8) .
C1 F1A 1.342(14) .
Rh1 N2 2.028(5) 2_755
Rh1 N1 2.068(5) 2_755
Rh1 Rh1 2.3085(12) 15_666
